data_4128184
loop_
_publ_author_name
'Palani, Vignesh'
'Hugelshofer, Cedric L.'
'Kevlishvili, Ilia'
'Liu, Peng'
'Sarpong, Richmond'

_publ_section_title
;
 A Short Synthesis of Delavatine A Unveils New Insights into
 Site-Selective Cross-Coupling of 3,5-Dibromo-2-pyrone.
;
_journal_issue 6
_journal_name_full 'Journal of the American Chemical Society'
_journal_page_first 2652
_journal_page_last 2660
_journal_paper_doi 10.1021/jacs.8b13012
_journal_volume 141
_journal_year 2019
_chemical_formula_moiety 'C41 H32 Br2 O2 P2 Pd, 2(C H2 Cl2)'
_chemical_formula_sum 'C43 H36 Br2 Cl4 O2 P2 Pd'
_chemical_formula_weight 1054.68
_space_group_crystal_system triclinic
_space_group_IT_number 2
_space_group_name_Hall '-P 1'
_space_group_name_H-M_alt 'P -1'
_symmetry_space_group_name_Hall '-P 1'
_symmetry_space_group_name_H-M 'P -1'
_atom_sites_solution_hydrogens geom
_atom_sites_solution_primary dual
_audit_creation_method SHELXL-2014/7
_cell_angle_alpha 85.1460(10)
_cell_angle_beta 82.3560(10)
_cell_angle_gamma 70.742(2)
_cell_formula_units_Z 2
_cell_length_a 9.4219(2)
_cell_length_b 11.7273(2)
_cell_length_c 20.2438(3)
_cell_measurement_reflns_used 19094
_cell_measurement_temperature 100(2)
_cell_measurement_theta_max 28.7730
_cell_measurement_theta_min 3.3510
_cell_volume 2090.89(7)
_computing_cell_refinement 'CrysAlisPro 1.171.39.45f (Rigaku OD, 2018)'
_computing_data_collection 'CrysAlisPro 1.171.39.45f (Rigaku OD, 2018)'
_computing_data_reduction 'CrysAlisPro 1.171.39.45f (Rigaku OD, 2018)'
_computing_molecular_graphics 'Olex2 (Dolomanov et al., 2009)'
_computing_publication_material 'Olex2 (Dolomanov et al., 2009)'
_computing_structure_refinement 'SHELXL-2014/7 (Sheldrick, 2014)'
_computing_structure_solution 'ShelXT (Sheldrick, 2015)'
_diffrn_ambient_temperature 100(2)
_diffrn_measured_fraction_theta_full 0.998
_diffrn_measured_fraction_theta_max 0.998
_diffrn_measurement_device_type 'ROD, Synergy Custom DW system, Pilatus 200K'
_diffrn_measurement_method '\w scans'
_diffrn_radiation_type MoK\a
_diffrn_radiation_wavelength 0.71073
_diffrn_reflns_av_R_equivalents 0.0681
_diffrn_reflns_av_unetI/netI 0.0528
_diffrn_reflns_Laue_measured_fraction_full 0.998
_diffrn_reflns_Laue_measured_fraction_max 0.998
_diffrn_reflns_limit_h_max 11
_diffrn_reflns_limit_h_min -11
_diffrn_reflns_limit_k_max 14
_diffrn_reflns_limit_k_min -14
_diffrn_reflns_limit_l_max 24
_diffrn_reflns_limit_l_min -25
_diffrn_reflns_number 44551
_diffrn_reflns_point_group_measured_fraction_full 0.998
_diffrn_reflns_point_group_measured_fraction_max 0.998
_diffrn_reflns_theta_full 26.371
_diffrn_reflns_theta_max 26.371
_diffrn_reflns_theta_min 3.049
_diffrn_source 'Rotating-anode X-ray tube'
_exptl_absorpt_coefficient_mu 2.724
_exptl_absorpt_correction_T_max 1.00000
_exptl_absorpt_correction_T_min 0.89695
_exptl_absorpt_correction_type multi-scan
_exptl_absorpt_process_details
;
Olex2 1.2-ac3
(compiled 2017.08.10 svn.r3458 for OlexSys, GUI svn.r5381)
;
_exptl_crystal_colour colourless
_exptl_crystal_density_diffrn 1.675
_exptl_crystal_description block
_exptl_crystal_F_000 1048
_exptl_crystal_size_max 0.100
_exptl_crystal_size_mid 0.090
_exptl_crystal_size_min 0.070
_refine_diff_density_max 1.925
_refine_diff_density_min -1.227
_refine_diff_density_rms 0.125
_refine_ls_extinction_method none
_refine_ls_goodness_of_fit_ref 1.020
_refine_ls_hydrogen_treatment constr
_refine_ls_matrix_type full
_refine_ls_number_parameters 487
_refine_ls_number_reflns 8554
_refine_ls_number_restraints 0
_refine_ls_restrained_S_all 1.020
_refine_ls_R_factor_all 0.0581
_refine_ls_R_factor_gt 0.0448
_refine_ls_shift/su_max 0.000
_refine_ls_shift/su_mean 0.000
_refine_ls_structure_factor_coef Fsqd
_refine_ls_weighting_details 'w=1/[\s^2^(Fo^2^)+(0.0400P)^2^+8.4075P] where P=(Fo^2^+2Fc^2^)/3'
_refine_ls_weighting_scheme calc
_refine_ls_wR_factor_gt 0.1032
_refine_ls_wR_factor_ref 0.1085
_reflns_Friedel_coverage 0.000
_reflns_number_gt 7100
_reflns_number_total 8554
_reflns_threshold_expression 'I > 2\s(I)'
_cod_data_source_file ja8b13012_si_003.cif
_cod_data_source_block VP4_007B
_cod_database_code 4128184
_shelx_shelxl_version_number 2014/7
_shelx_space_group_comment
;
The symmetry employed for this shelxl refinement is uniquely defined
by the following loop, which should always be used as a source of
symmetry information in preference to the above space-group names.
They are only intended as comments.
;
_shelx_estimated_absorpt_t_min 0.772
_shelx_estimated_absorpt_t_max 0.832

loop_
_space_group_symop_operation_xyz
'x, y, z'
'-x, -y, -z'

loop_
_atom_site_label
_atom_site_type_symbol
_atom_site_fract_x
_atom_site_fract_y
_atom_site_fract_z
_atom_site_U_iso_or_equiv
_atom_site_adp_type
_atom_site_occupancy
_atom_site_site_symmetry_order
_atom_site_calc_flag
_atom_site_refinement_flags_posn
_atom_site_refinement_flags_adp
C1 C 0.2680(5) 0.2245(4) 0.2295(2) 0.0149(8) Uani 1 1 d . .
C2 C 0.4038(6) 0.1391(4) 0.1975(2) 0.0218(10) Uani 1 1 d . .
C3 C 0.2469(7) 0.0447(5) 0.1534(3) 0.0348(13) Uani 1 1 d . .
H3 H 0.2388 -0.0168 0.1279 0.042 Uiso 1 1 calc R U
C4 C 0.1226(6) 0.1255(4) 0.1805(2) 0.0276(11) Uani 1 1 d . .
C5 C 0.1325(5) 0.2158(4) 0.2202(2) 0.0196(9) Uani 1 1 d . .
H5 H 0.0425 0.2712 0.2406 0.024 Uiso 1 1 calc R U
C6 C 0.2552(5) 0.4373(4) 0.1152(2) 0.0152(9) Uani 1 1 d . .
C7 C 0.1220(5) 0.4162(4) 0.1061(2) 0.0199(9) Uani 1 1 d . .
H7 H 0.0424 0.4292 0.1416 0.024 Uiso 1 1 calc R U
C8 C 0.1037(5) 0.3767(4) 0.0465(2) 0.0233(10) Uani 1 1 d . .
H8 H 0.0129 0.3617 0.0411 0.028 Uiso 1 1 calc R U
C9 C 0.2192(6) 0.3591(4) -0.0055(2) 0.0244(10) Uani 1 1 d . .
H9 H 0.2071 0.3326 -0.0468 0.029 Uiso 1 1 calc R U
C10 C 0.3504(6) 0.3797(4) 0.0023(2) 0.0258(10) Uani 1 1 d . .
H10 H 0.4288 0.3676 -0.0338 0.031 Uiso 1 1 calc R U
C11 C 0.3707(5) 0.4187(4) 0.0630(2) 0.0202(9) Uani 1 1 d . .
H11 H 0.4625 0.4321 0.0683 0.024 Uiso 1 1 calc R U
C12 C 0.1067(4) 0.6264(4) 0.2025(2) 0.0148(8) Uani 1 1 d . .
C13 C 0.0640(5) 0.6983(4) 0.1456(2) 0.0216(10) Uani 1 1 d . .
H13 H 0.1193 0.6748 0.1034 0.026 Uiso 1 1 calc R U
C14 C -0.0577(5) 0.8035(4) 0.1497(3) 0.0273(11) Uani 1 1 d . .
H14 H -0.0855 0.8519 0.1105 0.033 Uiso 1 1 calc R U
C15 C -0.1397(5) 0.8389(4) 0.2108(3) 0.0255(11) Uani 1 1 d . .
H15 H -0.2243 0.9108 0.2136 0.031 Uiso 1 1 calc R U
C16 C -0.0976(5) 0.7688(4) 0.2672(2) 0.0238(10) Uani 1 1 d . .
H16 H -0.1535 0.7931 0.3091 0.029 Uiso 1 1 calc R U
C17 C 0.0251(5) 0.6634(4) 0.2641(2) 0.0177(9) Uani 1 1 d . .
H17 H 0.0536 0.6165 0.3037 0.021 Uiso 1 1 calc R U
C18 C 0.4353(5) 0.5338(4) 0.1858(2) 0.0135(8) Uani 1 1 d . .
C19 C 0.4299(5) 0.6534(4) 0.1821(2) 0.0182(9) Uani 1 1 d . .
H19 H 0.3352 0.7160 0.1817 0.022 Uiso 1 1 calc R U
C20 C 0.5625(5) 0.6826(4) 0.1789(2) 0.0207(9) Uani 1 1 d . .
H20 H 0.5583 0.7648 0.1766 0.025 Uiso 1 1 calc R U
C21 C 0.6999(5) 0.5920(4) 0.1790(2) 0.0231(10) Uani 1 1 d . .
H21 H 0.7902 0.6120 0.1773 0.028 Uiso 1 1 calc R U
C22 C 0.7068(5) 0.4719(4) 0.1818(2) 0.0219(10) Uani 1 1 d . .
H22 H 0.8021 0.4098 0.1811 0.026 Uiso 1 1 calc R U
C23 C 0.5758(5) 0.4417(4) 0.1855(2) 0.0195(9) Uani 1 1 d . .
H23 H 0.5807 0.3593 0.1879 0.023 Uiso 1 1 calc R U
C24 C 0.3655(5) 0.0454(3) 0.35486(19) 0.0115(8) Uani 1 1 d . .
C25 C 0.2324(5) 0.0256(4) 0.3445(2) 0.0170(9) Uani 1 1 d . .
H25 H 0.1408 0.0916 0.3456 0.020 Uiso 1 1 calc R U
C26 C 0.2313(5) -0.0885(4) 0.3327(2) 0.0204(9) Uani 1 1 d . .
H26 H 0.1397 -0.1004 0.3256 0.025 Uiso 1 1 calc R U
C27 C 0.3648(5) -0.1856(4) 0.3314(2) 0.0220(10) Uani 1 1 d . .
H27 H 0.3649 -0.2644 0.3236 0.026 Uiso 1 1 calc R U
C28 C 0.4970(5) -0.1668(4) 0.3414(2) 0.0247(10) Uani 1 1 d . .
H28 H 0.5883 -0.2331 0.3404 0.030 Uiso 1 1 calc R U
C29 C 0.4988(5) -0.0524(4) 0.3529(2) 0.0176(9) Uani 1 1 d . .
H29 H 0.5910 -0.0408 0.3595 0.021 Uiso 1 1 calc R U
C30 C 0.2214(4) 0.2237(4) 0.4476(2) 0.0120(8) Uani 1 1 d . .
C31 C 0.1044(5) 0.3325(4) 0.4562(2) 0.0143(8) Uani 1 1 d . .
H31 H 0.0966 0.3967 0.4235 0.017 Uiso 1 1 calc R U
C32 C -0.0016(5) 0.3476(4) 0.5125(2) 0.0161(9) Uani 1 1 d . .
H32 H -0.0813 0.4222 0.5180 0.019 Uiso 1 1 calc R U
C33 C 0.0084(5) 0.2548(4) 0.5604(2) 0.0181(9) Uani 1 1 d . .
H33 H -0.0644 0.2651 0.5986 0.022 Uiso 1 1 calc R U
C34 C 0.1261(5) 0.1460(4) 0.5521(2) 0.0197(9) Uani 1 1 d . .
H34 H 0.1340 0.0821 0.5850 0.024 Uiso 1 1 calc R U
C35 C 0.2318(5) 0.1301(4) 0.4962(2) 0.0184(9) Uani 1 1 d . .
H35 H 0.3115 0.0555 0.4910 0.022 Uiso 1 1 calc R U
C36 C 0.5365(4) 0.1876(3) 0.3947(2) 0.0125(8) Uani 1 1 d . .
C37 C 0.6587(5) 0.1670(4) 0.3447(2) 0.0155(9) Uani 1 1 d . .
H37 H 0.6443 0.1581 0.3001 0.019 Uiso 1 1 calc R U
C38 C 0.8002(5) 0.1596(4) 0.3599(2) 0.0174(9) Uani 1 1 d . .
H38 H 0.8835 0.1430 0.3261 0.021 Uiso 1 1 calc R U
C39 C 0.8211(5) 0.1765(4) 0.4251(2) 0.0196(9) Uani 1 1 d . .
H39 H 0.9181 0.1725 0.4354 0.023 Uiso 1 1 calc R U
C40 C 0.7008(5) 0.1988(4) 0.4739(2) 0.0198(9) Uani 1 1 d . .
H40 H 0.7151 0.2108 0.5181 0.024 Uiso 1 1 calc R U
C41 C 0.5590(5) 0.2042(4) 0.4597(2) 0.0166(9) Uani 1 1 d . .
H41 H 0.4768 0.2191 0.4941 0.020 Uiso 1 1 calc R U
C42 C 0.6866(5) 0.4821(4) 0.3615(3) 0.0279(11) Uani 1 1 d . .
H42A H 0.6242 0.5398 0.3298 0.033 Uiso 1 1 calc R U
H42B H 0.6570 0.4080 0.3656 0.033 Uiso 1 1 calc R U
C43 C 0.6391(7) 0.0958(5) 0.0411(3) 0.0410(14) Uani 1 1 d . .
H43A H 0.5310 0.1372 0.0357 0.049 Uiso 1 1 calc R U
H43B H 0.6536 0.1021 0.0880 0.049 Uiso 1 1 calc R U
Br1 Br 0.32560(5) 0.49398(4) 0.35904(2) 0.01967(11) Uani 1 1 d . .
Br2 Br -0.07134(8) 0.12169(6) 0.16656(3) 0.04546(17) Uani 1 1 d . .
Cl1 Cl 0.65003(18) 0.54622(13) 0.43956(7) 0.0470(4) Uani 1 1 d . .
Cl2 Cl 0.87968(15) 0.44505(13) 0.32951(7) 0.0357(3) Uani 1 1 d . .
Cl3 Cl 0.7491(2) 0.16727(18) -0.01141(8) 0.0573(4) Uani 1 1 d . .
Cl4 Cl 0.6878(2) -0.05824(14) 0.02326(8) 0.0516(4) Uani 1 1 d . .
O1 O 0.5335(4) 0.1372(3) 0.19829(16) 0.0275(8) Uani 1 1 d . .
O2 O 0.3870(4) 0.0490(3) 0.16167(17) 0.0331(8) Uani 1 1 d . .
P1 P 0.26744(11) 0.48733(9) 0.19665(5) 0.0118(2) Uani 1 1 d . .
P2 P 0.35273(11) 0.19903(9) 0.37186(5) 0.0102(2) Uani 1 1 d . .
Pd1 Pd 0.29320(3) 0.34615(3) 0.28630(2) 0.00956(9) Uani 1 1 d . .

loop_
_atom_site_aniso_label
_atom_site_aniso_U_11
_atom_site_aniso_U_22
_atom_site_aniso_U_33
_atom_site_aniso_U_23
_atom_site_aniso_U_13
_atom_site_aniso_U_12
C1 0.025(2) 0.0107(19) 0.010(2) 0.0007(15) -0.0019(17) -0.0068(17)
C2 0.034(3) 0.020(2) 0.011(2) -0.0037(17) -0.0004(19) -0.007(2)
C3 0.065(4) 0.027(3) 0.023(3) -0.006(2) -0.009(3) -0.027(3)
C4 0.041(3) 0.025(3) 0.024(3) 0.005(2) -0.014(2) -0.019(2)
C5 0.033(3) 0.016(2) 0.014(2) 0.0012(17) -0.0026(18) -0.0136(19)
C6 0.017(2) 0.0123(19) 0.014(2) 0.0026(16) -0.0011(16) -0.0028(16)
C7 0.019(2) 0.021(2) 0.021(2) 0.0032(18) -0.0019(18) -0.0087(18)
C8 0.026(2) 0.025(2) 0.023(2) 0.0033(19) -0.0085(19) -0.012(2)
C9 0.039(3) 0.024(2) 0.014(2) -0.0006(18) -0.007(2) -0.014(2)
C10 0.031(3) 0.027(2) 0.017(2) -0.0029(19) 0.0033(19) -0.008(2)
C11 0.020(2) 0.022(2) 0.018(2) -0.0004(18) -0.0021(18) -0.0068(18)
C12 0.0093(19) 0.0120(19) 0.023(2) 0.0010(16) -0.0009(16) -0.0040(16)
C13 0.021(2) 0.019(2) 0.023(2) 0.0049(18) 0.0003(18) -0.0066(18)
C14 0.026(3) 0.017(2) 0.036(3) 0.008(2) -0.005(2) -0.0038(19)
C15 0.016(2) 0.014(2) 0.043(3) -0.002(2) -0.006(2) 0.0009(18)
C16 0.015(2) 0.024(2) 0.030(3) -0.006(2) 0.0011(19) -0.0044(19)
C17 0.011(2) 0.019(2) 0.023(2) -0.0012(18) -0.0035(17) -0.0041(17)
C18 0.013(2) 0.019(2) 0.010(2) 0.0004(16) 0.0005(15) -0.0084(17)
C19 0.018(2) 0.021(2) 0.016(2) -0.0029(17) 0.0026(17) -0.0072(18)
C20 0.025(2) 0.025(2) 0.018(2) -0.0030(18) 0.0011(18) -0.017(2)
C21 0.022(2) 0.037(3) 0.016(2) 0.001(2) -0.0009(18) -0.019(2)
C22 0.014(2) 0.030(3) 0.021(2) 0.0042(19) -0.0012(17) -0.0064(19)
C23 0.019(2) 0.019(2) 0.020(2) 0.0025(18) -0.0013(18) -0.0070(18)
C24 0.016(2) 0.0111(19) 0.0074(19) -0.0009(15) 0.0012(15) -0.0057(16)
C25 0.016(2) 0.015(2) 0.020(2) 0.0022(17) -0.0019(17) -0.0052(17)
C26 0.026(2) 0.023(2) 0.017(2) -0.0003(18) -0.0006(18) -0.016(2)
C27 0.030(3) 0.017(2) 0.020(2) -0.0050(18) 0.0072(19) -0.0122(19)
C28 0.022(2) 0.013(2) 0.034(3) -0.0058(19) 0.007(2) -0.0011(18)
C29 0.014(2) 0.013(2) 0.025(2) -0.0029(17) -0.0002(17) -0.0032(16)
C30 0.0092(18) 0.0131(19) 0.013(2) -0.0024(15) 0.0018(15) -0.0035(15)
C31 0.013(2) 0.014(2) 0.017(2) 0.0001(16) -0.0021(16) -0.0062(16)
C32 0.016(2) 0.013(2) 0.019(2) -0.0049(17) 0.0018(17) -0.0051(17)
C33 0.019(2) 0.020(2) 0.017(2) -0.0021(17) 0.0041(17) -0.0096(18)
C34 0.027(2) 0.017(2) 0.014(2) 0.0030(17) 0.0021(18) -0.0079(18)
C35 0.019(2) 0.013(2) 0.018(2) -0.0001(17) 0.0003(17) 0.0000(17)
C36 0.014(2) 0.0052(17) 0.019(2) 0.0023(15) -0.0039(16) -0.0037(15)
C37 0.015(2) 0.015(2) 0.016(2) 0.0016(16) 0.0003(16) -0.0056(16)
C38 0.013(2) 0.015(2) 0.023(2) -0.0009(17) 0.0027(17) -0.0055(16)
C39 0.014(2) 0.018(2) 0.029(3) 0.0029(18) -0.0091(18) -0.0073(17)
C40 0.022(2) 0.018(2) 0.021(2) -0.0025(18) -0.0055(18) -0.0074(18)
C41 0.015(2) 0.013(2) 0.020(2) -0.0025(16) 0.0004(17) -0.0035(16)
C42 0.026(3) 0.022(2) 0.035(3) -0.001(2) -0.007(2) -0.005(2)
C43 0.045(3) 0.045(3) 0.027(3) -0.001(2) 0.001(2) -0.008(3)
Br1 0.0212(2) 0.0168(2) 0.0220(2) -0.00225(17) -0.00131(17) -0.00749(17)
Br2 0.0580(4) 0.0445(3) 0.0529(4) -0.0007(3) -0.0258(3) -0.0348(3)
Cl1 0.0544(9) 0.0365(8) 0.0409(8) -0.0115(6) -0.0155(7) 0.0040(7)
Cl2 0.0285(6) 0.0510(8) 0.0337(7) 0.0084(6) -0.0078(5) -0.0216(6)
Cl3 0.0526(10) 0.0750(12) 0.0493(10) -0.0013(8) 0.0048(7) -0.0316(9)
Cl4 0.0608(10) 0.0404(8) 0.0461(9) -0.0016(7) -0.0202(7) -0.0011(7)
O1 0.0263(19) 0.0288(18) 0.0224(18) -0.0085(14) 0.0041(14) -0.0028(15)
O2 0.044(2) 0.0268(19) 0.0282(19) -0.0146(15) 0.0008(16) -0.0093(16)
P1 0.0104(5) 0.0117(5) 0.0129(5) 0.0009(4) 0.0005(4) -0.0040(4)
P2 0.0096(5) 0.0086(5) 0.0117(5) -0.0002(4) -0.0001(4) -0.0026(4)
Pd1 0.01033(15) 0.00865(15) 0.00967(16) -0.00016(11) 0.00015(11) -0.00357(11)

loop_
_atom_type_symbol
_atom_type_description
_atom_type_scat_dispersion_real
_atom_type_scat_dispersion_imag
_atom_type_scat_source
C C 0.0033 0.0016 'International Tables Vol C Tables 4.2.6.8 and 6.1.1.4'
H H 0.0000 0.0000 'International Tables Vol C Tables 4.2.6.8 and 6.1.1.4'
Br Br -0.2901 2.4595 'International Tables Vol C Tables 4.2.6.8 and 6.1.1.4'
Cl Cl 0.1484 0.1585 'International Tables Vol C Tables 4.2.6.8 and 6.1.1.4'
O O 0.0106 0.0060 'International Tables Vol C Tables 4.2.6.8 and 6.1.1.4'
P P 0.1023 0.0942 'International Tables Vol C Tables 4.2.6.8 and 6.1.1.4'
Pd Pd -0.9988 1.0072 'International Tables Vol C Tables 4.2.6.8 and 6.1.1.4'

loop_
_geom_angle_atom_site_label_1
_geom_angle_atom_site_label_2
_geom_angle_atom_site_label_3
_geom_angle
C5 C1 C2 118.4(4)
C5 C1 Pd1 124.0(3)
C2 C1 Pd1 117.7(3)
O1 C2 O2 115.3(4)
O1 C2 C1 127.0(4)
O2 C2 C1 117.7(4)
C4 C3 O2 120.7(4)
C4 C3 H3 119.6
O2 C3 H3 119.6
C3 C4 C5 120.4(5)
C3 C4 Br2 120.4(4)
C5 C4 Br2 119.2(4)
C1 C5 C4 121.2(4)
C1 C5 H5 119.4
C4 C5 H5 119.4
C11 C6 C7 119.1(4)
C11 C6 P1 123.7(3)
C7 C6 P1 117.3(3)
C8 C7 C6 121.2(4)
C8 C7 H7 119.4
C6 C7 H7 119.4
C7 C8 C9 119.3(4)
C7 C8 H8 120.4
C9 C8 H8 120.4
C10 C9 C8 120.4(4)
C10 C9 H9 119.8
C8 C9 H9 119.8
C9 C10 C11 120.7(4)
C9 C10 H10 119.7
C11 C10 H10 119.7
C6 C11 C10 119.3(4)
C6 C11 H11 120.3
C10 C11 H11 120.3
C13 C12 C17 118.8(4)
C13 C12 P1 120.5(3)
C17 C12 P1 120.7(3)
C14 C13 C12 120.7(4)
C14 C13 H13 119.7
C12 C13 H13 119.7
C13 C14 C15 120.3(4)
C13 C14 H14 119.8
C15 C14 H14 119.8
C16 C15 C14 119.3(4)
C16 C15 H15 120.4
C14 C15 H15 120.4
C15 C16 C17 121.2(4)
C15 C16 H16 119.4
C17 C16 H16 119.4
C16 C17 C12 119.7(4)
C16 C17 H17 120.2
C12 C17 H17 120.2
C19 C18 C23 119.6(4)
C19 C18 P1 123.3(3)
C23 C18 P1 117.0(3)
C18 C19 C20 120.3(4)
C18 C19 H19 119.9
C20 C19 H19 119.9
C21 C20 C19 120.0(4)
C21 C20 H20 120.0
C19 C20 H20 120.0
C20 C21 C22 120.2(4)
C20 C21 H21 119.9
C22 C21 H21 119.9
C23 C22 C21 120.3(4)
C23 C22 H22 119.8
C21 C22 H22 119.8
C22 C23 C18 119.6(4)
C22 C23 H23 120.2
C18 C23 H23 120.2
C29 C24 C25 118.6(4)
C29 C24 P2 124.0(3)
C25 C24 P2 117.4(3)
C26 C25 C24 121.2(4)
C26 C25 H25 119.4
C24 C25 H25 119.4
C25 C26 C27 119.7(4)
C25 C26 H26 120.1
C27 C26 H26 120.1
C28 C27 C26 119.5(4)
C28 C27 H27 120.3
C26 C27 H27 120.3
C27 C28 C29 121.0(4)
C27 C28 H28 119.5
C29 C28 H28 119.5
C28 C29 C24 120.0(4)
C28 C29 H29 120.0
C24 C29 H29 120.0
C31 C30 C35 119.2(4)
C31 C30 P2 120.7(3)
C35 C30 P2 119.9(3)
C30 C31 C32 120.2(4)
C30 C31 H31 119.9
C32 C31 H31 119.9
C33 C32 C31 120.5(4)
C33 C32 H32 119.8
C31 C32 H32 119.8
C32 C33 C34 119.4(4)
C32 C33 H33 120.3
C34 C33 H33 120.3
C35 C34 C33 120.5(4)
C35 C34 H34 119.7
C33 C34 H34 119.7
C34 C35 C30 120.2(4)
C34 C35 H35 119.9
C30 C35 H35 119.9
C37 C36 C41 119.0(4)
C37 C36 P2 118.5(3)
C41 C36 P2 122.4(3)
C38 C37 C36 120.3(4)
C38 C37 H37 119.9
C36 C37 H37 119.9
C37 C38 C39 120.2(4)
C37 C38 H38 119.9
C39 C38 H38 119.9
C40 C39 C38 119.6(4)
C40 C39 H39 120.2
C38 C39 H39 120.2
C39 C40 C41 120.9(4)
C39 C40 H40 119.6
C41 C40 H40 119.6
C40 C41 C36 120.0(4)
C40 C41 H41 120.0
C36 C41 H41 120.0
Cl1 C42 Cl2 112.1(3)
Cl1 C42 H42A 109.2
Cl2 C42 H42A 109.2
Cl1 C42 H42B 109.2
Cl2 C42 H42B 109.2
H42A C42 H42B 107.9
Cl3 C43 Cl4 111.4(3)
Cl3 C43 H43A 109.3
Cl4 C43 H43A 109.3
Cl3 C43 H43B 109.3
Cl4 C43 H43B 109.3
H43A C43 H43B 108.0
C3 O2 C2 121.5(4)
C18 P1 C12 105.93(19)
C18 P1 C6 105.27(19)
C12 P1 C6 101.23(19)
C18 P1 Pd1 107.14(13)
C12 P1 Pd1 118.43(14)
C6 P1 Pd1 117.62(13)
C36 P2 C30 107.32(19)
C36 P2 C24 105.50(18)
C30 P2 C24 100.65(18)
C36 P2 Pd1 108.55(13)
C30 P2 Pd1 116.26(13)
C24 P2 Pd1 117.61(13)
C1 Pd1 P2 89.70(11)
C1 Pd1 P1 90.97(11)
P2 Pd1 P1 172.52(4)
C1 Pd1 Br1 178.74(11)
P2 Pd1 Br1 89.04(3)
P1 Pd1 Br1 90.29(3)

loop_
_geom_bond_atom_site_label_1
_geom_bond_atom_site_label_2
_geom_bond_distance
C1 C5 1.352(6)
C1 C2 1.450(6)
C1 Pd1 1.997(4)
C2 O1 1.217(6)
C2 O2 1.393(6)
C3 C4 1.325(8)
C3 O2 1.370(7)
C3 H3 0.9500
C4 C5 1.416(6)
C4 Br2 1.901(5)
C5 H5 0.9500
C6 C11 1.387(6)
C6 C7 1.395(6)
C6 P1 1.827(4)
C7 C8 1.379(6)
C7 H7 0.9500
C8 C9 1.384(7)
C8 H8 0.9500
C9 C10 1.366(7)
C9 H9 0.9500
C10 C11 1.403(6)
C10 H10 0.9500
C11 H11 0.9500
C12 C13 1.391(6)
C12 C17 1.397(6)
C12 P1 1.823(4)
C13 C14 1.379(6)
C13 H13 0.9500
C14 C15 1.385(7)
C14 H14 0.9500
C15 C16 1.371(7)
C15 H15 0.9500
C16 C17 1.386(6)
C16 H16 0.9500
C17 H17 0.9500
C18 C19 1.382(6)
C18 C23 1.405(6)
C18 P1 1.817(4)
C19 C20 1.393(6)
C19 H19 0.9500
C20 C21 1.377(6)
C20 H20 0.9500
C21 C22 1.386(6)
C21 H21 0.9500
C22 C23 1.383(6)
C22 H22 0.9500
C23 H23 0.9500
C24 C29 1.393(5)
C24 C25 1.393(6)
C24 P2 1.825(4)
C25 C26 1.382(6)
C25 H25 0.9500
C26 C27 1.390(6)
C26 H26 0.9500
C27 C28 1.378(7)
C27 H27 0.9500
C28 C29 1.386(6)
C28 H28 0.9500
C29 H29 0.9500
C30 C31 1.390(5)
C30 C35 1.398(6)
C30 P2 1.817(4)
C31 C32 1.394(6)
C31 H31 0.9500
C32 C33 1.382(6)
C32 H32 0.9500
C33 C34 1.393(6)
C33 H33 0.9500
C34 C35 1.385(6)
C34 H34 0.9500
C35 H35 0.9500
C36 C37 1.398(6)
C36 C41 1.399(6)
C36 P2 1.812(4)
C37 C38 1.381(6)
C37 H37 0.9500
C38 C39 1.398(6)
C38 H38 0.9500
C39 C40 1.372(6)
C39 H39 0.9500
C40 C41 1.384(6)
C40 H40 0.9500
C41 H41 0.9500
C42 Cl1 1.751(5)
C42 Cl2 1.769(5)
C42 H42A 0.9900
C42 H42B 0.9900
C43 Cl3 1.742(6)
C43 Cl4 1.768(6)
C43 H43A 0.9900
C43 H43B 0.9900
Br1 Pd1 2.4834(5)
P1 Pd1 2.3318(10)
P2 Pd1 2.3250(10)
